data_4329246
loop_
_publ_author_name
'Yuanting Su'
'Yanxia Zhao'
'Jing Gao'
'Qingsong Dong'
'Biao Wu'
'Xiao-Juan Yang'

_publ_contact_author_address
; Lanzhou Institute of Chemical Physics, 
Chinese Academy of Sciences, Lanzhou 730000, P. R. China
;
_publ_contact_author_email yangxj@lzb.ac.cn
_publ_contact_author_fax +86-931-4968286
_publ_contact_author_name 'Xiao-Juan, Yang'
_publ_contact_author_phone +86-931-4968286
_publ_section_title
;
 Alkali Metal and Zinc Complexes of a Bridging
 2,5-Diamino-1,4-Benzoquinonediimine Ligand
;
_journal_name_full 'Inorganic Chemistry'
_journal_page_first 5889
_journal_page_last 5896
_journal_paper_doi 10.1021/ic3004867
_journal_volume 51
_journal_year 2012
_chemical_formula_sum 'C60 H80 N4'
_chemical_formula_weight 857.28
_chemical_name_systematic
; 
 ? 
;
_space_group_IT_number 15
_symmetry_cell_setting monoclinic
_symmetry_space_group_name_Hall '-C 2yc'
_symmetry_space_group_name_H-M 'C 1 2/c 1'
_atom_sites_solution_hydrogens geom
_atom_sites_solution_primary direct
_atom_sites_solution_secondary difmap
_audit_creation_method SHELXL-97
_cell_angle_alpha 90.00
_cell_angle_beta 93.277(2)
_cell_angle_gamma 90.00
_cell_formula_units_Z 4
_cell_length_a 23.025(4)
_cell_length_b 15.090(2)
_cell_length_c 15.758(2)
_cell_measurement_temperature 296(2)
_cell_volume 5466.1(14)
_computing_cell_refinement 'Bruker SMART'
_computing_data_collection 'Bruker SMART APEX II'
_computing_data_reduction 'Bruker SAINT'
_computing_molecular_graphics SHELXTL
_computing_publication_material SHELXTL
_computing_structure_refinement 'SHELXL-97 (Sheldrick, 2008)'
_computing_structure_solution 'SHELXS-97 (Sheldrick, 2008)'
_diffrn_ambient_temperature 296(2)
_diffrn_measured_fraction_theta_full 0.997
_diffrn_measured_fraction_theta_max 0.997
_diffrn_measurement_device_type 'Bruker APEX II area detector'
_diffrn_measurement_method '\w scan'
_diffrn_radiation_monochromator graphite
_diffrn_radiation_source 'fine-focus sealed tube'
_diffrn_radiation_type MoK\a
_diffrn_radiation_wavelength 0.71073
_diffrn_reflns_av_R_equivalents 0.0400
_diffrn_reflns_av_sigmaI/netI 0.0401
_diffrn_reflns_limit_h_max 27
_diffrn_reflns_limit_h_min -27
_diffrn_reflns_limit_k_max 18
_diffrn_reflns_limit_k_min -17
_diffrn_reflns_limit_l_max 18
_diffrn_reflns_limit_l_min -18
_diffrn_reflns_number 17943
_diffrn_reflns_theta_full 25.20
_diffrn_reflns_theta_max 25.20
_diffrn_reflns_theta_min 1.61
_exptl_absorpt_coefficient_mu 0.060
_exptl_absorpt_correction_T_max 0.9881
_exptl_absorpt_correction_T_min 0.9823
_exptl_absorpt_correction_type multi-scan
_exptl_absorpt_process_details SADABS
_exptl_crystal_colour coloress
_exptl_crystal_density_diffrn 1.042
_exptl_crystal_description block
_exptl_crystal_F_000 1872
_exptl_crystal_size_max 0.30
_exptl_crystal_size_mid 0.30
_exptl_crystal_size_min 0.20
_refine_diff_density_max 0.295
_refine_diff_density_min -0.310
_refine_diff_density_rms 0.042
_refine_ls_extinction_method none
_refine_ls_goodness_of_fit_ref 1.015
_refine_ls_hydrogen_treatment mixed
_refine_ls_matrix_type full
_refine_ls_number_parameters 296
_refine_ls_number_reflns 4921
_refine_ls_number_restraints 6
_refine_ls_restrained_S_all 1.030
_refine_ls_R_factor_all 0.1007
_refine_ls_R_factor_gt 0.0664
_refine_ls_shift/su_max 0.000
_refine_ls_shift/su_mean 0.000
_refine_ls_structure_factor_coef Fsqd
_refine_ls_weighting_details 'calc w=1/[\s^2^(Fo^2^)+(0.0001P)^2^+11.5000P] where P=(Fo^2^+2Fc^2^)/3'
_refine_ls_weighting_scheme calc
_refine_ls_wR_factor_gt 0.1366
_refine_ls_wR_factor_ref 0.1517
_reflns_number_gt 3167
_reflns_number_total 4921
_reflns_threshold_expression >2sigma(I)
_cod_data_source_file ic3004867_si_002_2.cif
_cod_data_source_block dipp-TAB
_cod_original_cell_volume 5466.2(14)
_cod_database_code 4329246

loop_
_symmetry_equiv_pos_as_xyz
'x, y, z'
'-x, y, -z+1/2'
'x+1/2, y+1/2, z'
'-x+1/2, y+1/2, -z+1/2'
'-x, -y, -z'
'x, -y, z-1/2'
'-x+1/2, -y+1/2, -z'
'x+1/2, -y+1/2, z-1/2'

loop_
_atom_site_label
_atom_site_type_symbol
_atom_site_fract_x
_atom_site_fract_y
_atom_site_fract_z
_atom_site_U_iso_or_equiv
_atom_site_adp_type
_atom_site_occupancy
_atom_site_symmetry_multiplicity
_atom_site_calc_flag
_atom_site_refinement_flags
N1 N 0.30537(9) 0.40634(13) 0.06072(14) 0.0502(6) Uani 1 1 d .
H1 H 0.3344 0.4268 0.0348 0.060 Uiso 1 1 calc R
N2 N 0.13634(10) 0.20592(17) 0.04266(17) 0.0529(6) Uani 1 1 d .
C1 C 0.27681(10) 0.32790(15) 0.03076(15) 0.0407(6) Uani 1 1 d .
C2 C 0.19389(10) 0.22885(16) 0.02247(15) 0.0408(6) Uani 1 1 d .
C3 C 0.22114(10) 0.30548(16) 0.05243(16) 0.0434(6) Uani 1 1 d .
H3 H 0.2016 0.3429 0.0880 0.052 Uiso 1 1 calc R
C4 C 0.28585(11) 0.45156(16) 0.13412(17) 0.0474(6) Uani 1 1 d .
C5 C 0.31075(12) 0.43015(18) 0.21472(19) 0.0572(7) Uani 1 1 d .
C6 C 0.29232(15) 0.4776(2) 0.2843(2) 0.0726(9) Uani 1 1 d .
H6 H 0.3091 0.4655 0.3381 0.087 Uiso 1 1 calc R
C7 C 0.25026(16) 0.5414(2) 0.2751(2) 0.0763(10) Uani 1 1 d .
H7 H 0.2386 0.5720 0.3224 0.092 Uiso 1 1 calc R
C8 C 0.22520(14) 0.5602(2) 0.1961(2) 0.0702(9) Uani 1 1 d .
H8 H 0.1959 0.6025 0.1907 0.084 Uiso 1 1 calc R
C9 C 0.24295(12) 0.51680(17) 0.12374(18) 0.0545(7) Uani 1 1 d .
C10 C 0.35697(14) 0.3589(2) 0.2265(2) 0.0736(9) Uani 1 1 d .
H10 H 0.3564 0.3251 0.1734 0.088 Uiso 1 1 calc R
C11 C 0.3456(2) 0.2940(3) 0.2961(4) 0.161(2) Uani 1 1 d .
H11A H 0.3753 0.2492 0.2983 0.241 Uiso 1 1 calc R
H11B H 0.3083 0.2668 0.2847 0.241 Uiso 1 1 calc R
H11C H 0.3461 0.3245 0.3495 0.241 Uiso 1 1 calc R
C12 C 0.41613(17) 0.3973(3) 0.2397(4) 0.152(2) Uani 1 1 d .
H12A H 0.4226 0.4390 0.1952 0.229 Uiso 1 1 calc R
H12B H 0.4445 0.3508 0.2387 0.229 Uiso 1 1 calc R
H12C H 0.4196 0.4269 0.2936 0.229 Uiso 1 1 calc R
C13 C 0.21775(14) 0.5432(2) 0.0362(2) 0.0698(9) Uani 1 1 d .
H13 H 0.2221 0.4926 -0.0018 0.084 Uiso 1 1 calc R
C14 C 0.15316(17) 0.5671(3) 0.0340(3) 0.1169(15) Uani 1 1 d .
H14A H 0.1321 0.5209 0.0606 0.175 Uiso 1 1 calc R
H14B H 0.1386 0.5737 -0.0240 0.175 Uiso 1 1 calc R
H14C H 0.1482 0.6218 0.0639 0.175 Uiso 1 1 calc R
C15 C 0.2531(2) 0.6194(3) 0.0030(2) 0.1089(14) Uani 1 1 d .
H15A H 0.2488 0.6706 0.0383 0.163 Uiso 1 1 calc R
H15B H 0.2395 0.6331 -0.0542 0.163 Uiso 1 1 calc R
H15C H 0.2934 0.6028 0.0039 0.163 Uiso 1 1 calc R
C16 C 0.09994(11) 0.27280(18) 0.07644(18) 0.0526(7) Uani 1 1 d .
C17 C 0.10054(12) 0.2871(2) 0.16406(19) 0.0622(8) Uani 1 1 d .
C18 C 0.06582(16) 0.3543(2) 0.1939(2) 0.0885(11) Uani 1 1 d .
H18 H 0.0664 0.3658 0.2519 0.106 Uiso 1 1 calc R
C19 C 0.03077(17) 0.4041(3) 0.1390(3) 0.0971(13) Uani 1 1 d .
H19 H 0.0076 0.4486 0.1600 0.117 Uiso 1 1 calc R
C20 C 0.02986(15) 0.3885(2) 0.0536(2) 0.0851(11) Uani 1 1 d .
H20 H 0.0057 0.4223 0.0171 0.102 Uiso 1 1 calc R
C21 C 0.06433(13) 0.3231(2) 0.0201(2) 0.0651(8) Uani 1 1 d .
C22 C 0.06289(17) 0.3091(3) -0.0753(2) 0.0896(11) Uani 1 1 d .
H22 H 0.0809 0.2515 -0.0856 0.108 Uiso 1 1 calc R
C23 C 0.0011(2) 0.3066(4) -0.1155(3) 0.157(2) Uani 1 1 d .
H23A H -0.0168 0.3634 -0.1094 0.236 Uiso 1 1 calc R
H23B H -0.0209 0.2624 -0.0876 0.236 Uiso 1 1 calc R
H23C H 0.0023 0.2923 -0.1747 0.236 Uiso 1 1 calc R
C24 C 0.0980(2) 0.3789(3) -0.1183(3) 0.1233(16) Uani 1 1 d .
H24A H 0.0815 0.4363 -0.1091 0.185 Uiso 1 1 calc R
H24B H 0.0975 0.3670 -0.1781 0.185 Uiso 1 1 calc R
H24C H 0.1374 0.3778 -0.0948 0.185 Uiso 1 1 calc R
C25 C 0.13695(15) 0.2309(2) 0.2270(2) 0.0762(9) Uani 1 1 d .
H25 H 0.1660 0.1999 0.1950 0.091 Uiso 1 1 calc R
C26 C 0.1003(2) 0.1617(3) 0.2663(3) 0.1312(18) Uani 1 1 d .
H26A H 0.0712 0.1900 0.2982 0.197 Uiso 1 1 calc R
H26B H 0.1244 0.1250 0.3035 0.197 Uiso 1 1 calc R
H26C H 0.0817 0.1259 0.2224 0.197 Uiso 1 1 calc R
C27 C 0.1695(2) 0.2850(3) 0.2952(3) 0.1323(18) Uani 1 1 d .
H27A H 0.1890 0.3334 0.2693 0.198 Uiso 1 1 calc R
H27B H 0.1977 0.2482 0.3254 0.198 Uiso 1 1 calc R
H27C H 0.1426 0.3078 0.3341 0.198 Uiso 1 1 calc R
C28 C 0.0069(4) 0.0668(6) 0.0397(8) 0.298(7) Uani 1 1 d D
H28 H 0.0128 0.1165 0.0739 0.358 Uiso 1 1 calc R
C30 C 0.0461(7) -0.0492(8) -0.0195(8) 0.338(7) Uani 1 1 d D
H30 H 0.0759 -0.0877 -0.0321 0.406 Uiso 1 1 calc R
H2 H 0.1362(16) 0.161(2) 0.062(2) 0.092(14) Uiso 1 1 d .
C29 C 0.0562(5) 0.0243(7) 0.0192(6) 0.230(4) Uiso 1 1 d D
H29 H 0.0935 0.0463 0.0319 0.276 Uiso 1 1 calc R

loop_
_atom_site_aniso_label
_atom_site_aniso_U_11
_atom_site_aniso_U_22
_atom_site_aniso_U_33
_atom_site_aniso_U_23
_atom_site_aniso_U_13
_atom_site_aniso_U_12
N1 0.0502(12) 0.0392(12) 0.0624(14) -0.0128(10) 0.0138(10) -0.0096(10)
N2 0.0422(12) 0.0454(15) 0.0725(17) -0.0100(13) 0.0146(11) -0.0029(11)
C1 0.0418(13) 0.0328(13) 0.0473(14) -0.0047(11) 0.0018(11) -0.0003(10)
C2 0.0360(12) 0.0384(13) 0.0484(14) -0.0031(11) 0.0048(10) 0.0006(10)
C3 0.0424(14) 0.0369(13) 0.0516(15) -0.0093(11) 0.0079(11) 0.0033(11)
C4 0.0507(15) 0.0346(14) 0.0571(16) -0.0089(12) 0.0058(12) -0.0055(12)
C5 0.0617(17) 0.0456(16) 0.0639(19) -0.0037(14) 0.0016(14) -0.0031(13)
C6 0.094(2) 0.068(2) 0.0559(19) -0.0048(16) 0.0019(17) -0.0006(19)
C7 0.110(3) 0.062(2) 0.059(2) -0.0156(16) 0.0188(19) 0.005(2)
C8 0.088(2) 0.0493(18) 0.074(2) -0.0114(16) 0.0136(18) 0.0172(16)
C9 0.0657(17) 0.0384(15) 0.0595(17) -0.0078(13) 0.0052(14) 0.0019(13)
C10 0.075(2) 0.067(2) 0.078(2) 0.0001(17) -0.0070(17) 0.0125(17)
C11 0.137(4) 0.096(3) 0.254(7) 0.089(4) 0.054(4) 0.038(3)
C12 0.073(3) 0.114(4) 0.267(7) 0.037(4) -0.020(3) 0.000(3)
C13 0.087(2) 0.0532(18) 0.068(2) -0.0096(15) -0.0042(17) 0.0150(17)
C14 0.092(3) 0.138(4) 0.118(3) -0.006(3) -0.018(2) 0.040(3)
C15 0.156(4) 0.095(3) 0.073(2) 0.023(2) -0.010(2) -0.016(3)
C16 0.0411(14) 0.0482(16) 0.0700(19) -0.0055(14) 0.0156(13) -0.0005(12)
C17 0.0582(17) 0.0617(19) 0.0687(19) -0.0037(15) 0.0212(14) 0.0097(14)
C18 0.101(3) 0.090(3) 0.078(2) 0.000(2) 0.038(2) 0.035(2)
C19 0.106(3) 0.088(3) 0.103(3) 0.013(2) 0.050(2) 0.046(2)
C20 0.082(2) 0.080(2) 0.095(3) 0.019(2) 0.020(2) 0.031(2)
C21 0.0576(17) 0.0599(19) 0.079(2) 0.0026(16) 0.0131(15) 0.0038(15)
C22 0.107(3) 0.082(3) 0.079(2) 0.000(2) -0.004(2) 0.016(2)
C23 0.150(5) 0.190(6) 0.127(4) -0.007(4) -0.048(4) -0.034(4)
C24 0.143(4) 0.150(4) 0.078(3) 0.015(3) 0.024(3) -0.010(3)
C25 0.088(2) 0.077(2) 0.064(2) -0.0073(18) 0.0063(17) 0.0199(19)
C26 0.133(4) 0.099(3) 0.159(5) 0.050(3) -0.009(3) -0.004(3)
C27 0.147(4) 0.133(4) 0.111(4) -0.013(3) -0.039(3) 0.003(3)
C28 0.155(8) 0.212(9) 0.518(19) -0.081(10) -0.077(10) -0.066(7)
C30 0.42(2) 0.265(14) 0.323(14) -0.096(11) -0.035(14) -0.086(13)

loop_
_atom_type_symbol
_atom_type_description
_atom_type_scat_dispersion_real
_atom_type_scat_dispersion_imag
_atom_type_scat_source
C C 0.0033 0.0016 'International Tables Vol C Tables 4.2.6.8 and 6.1.1.4'
H H 0.0000 0.0000 'International Tables Vol C Tables 4.2.6.8 and 6.1.1.4'
N N 0.0061 0.0033 'International Tables Vol C Tables 4.2.6.8 and 6.1.1.4'

loop_
_geom_angle_atom_site_label_1
_geom_angle_atom_site_label_2
_geom_angle_atom_site_label_3
_geom_angle
_geom_angle_site_symmetry_1
_geom_angle_site_symmetry_3
C1 N1 C4 120.2(2) . .
C1 N1 H1 119.9 . .
C4 N1 H1 119.9 . .
C2 N2 C16 118.9(2) . .
C2 N2 H2 110(3) . .
C16 N2 H2 118(3) . .
C3 C1 C2 118.8(2) . 7
C3 C1 N1 122.5(2) . .
C2 C1 N1 118.6(2) 7 .
C3 C2 C1 119.4(2) . 7
C3 C2 N2 122.4(2) . .
C1 C2 N2 118.2(2) 7 .
C2 C3 C1 121.8(2) . .
C2 C3 H3 119.1 . .
C1 C3 H3 119.1 . .
C9 C4 C5 121.2(2) . .
C9 C4 N1 119.5(2) . .
C5 C4 N1 119.3(2) . .
C6 C5 C4 117.8(3) . .
C6 C5 C10 120.7(3) . .
C4 C5 C10 121.5(3) . .
C7 C6 C5 121.6(3) . .
C7 C6 H6 119.2 . .
C5 C6 H6 119.2 . .
C6 C7 C8 120.0(3) . .
C6 C7 H7 120.0 . .
C8 C7 H7 120.0 . .
C7 C8 C9 121.1(3) . .
C7 C8 H8 119.4 . .
C9 C8 H8 119.4 . .
C8 C9 C4 118.2(3) . .
C8 C9 C13 120.3(3) . .
C4 C9 C13 121.5(2) . .
C12 C10 C11 110.4(4) . .
C12 C10 C5 111.9(3) . .
C11 C10 C5 113.7(3) . .
C12 C10 H10 106.8 . .
C11 C10 H10 106.8 . .
C5 C10 H10 106.8 . .
C10 C11 H11A 109.5 . .
C10 C11 H11B 109.5 . .
H11A C11 H11B 109.5 . .
C10 C11 H11C 109.5 . .
H11A C11 H11C 109.5 . .
H11B C11 H11C 109.5 . .
C10 C12 H12A 109.5 . .
C10 C12 H12B 109.5 . .
H12A C12 H12B 109.5 . .
C10 C12 H12C 109.5 . .
H12A C12 H12C 109.5 . .
H12B C12 H12C 109.5 . .
C9 C13 C15 109.1(3) . .
C9 C13 C14 113.8(3) . .
C15 C13 C14 110.7(3) . .
C9 C13 H13 107.7 . .
C15 C13 H13 107.7 . .
C14 C13 H13 107.7 . .
C13 C14 H14A 109.5 . .
C13 C14 H14B 109.5 . .
H14A C14 H14B 109.5 . .
C13 C14 H14C 109.5 . .
H14A C14 H14C 109.5 . .
H14B C14 H14C 109.5 . .
C13 C15 H15A 109.5 . .
C13 C15 H15B 109.5 . .
H15A C15 H15B 109.5 . .
C13 C15 H15C 109.5 . .
H15A C15 H15C 109.5 . .
H15B C15 H15C 109.5 . .
C17 C16 C21 121.1(3) . .
C17 C16 N2 120.2(3) . .
C21 C16 N2 118.7(3) . .
C18 C17 C16 118.3(3) . .
C18 C17 C25 119.5(3) . .
C16 C17 C25 122.2(3) . .
C19 C18 C17 121.0(3) . .
C19 C18 H18 119.5 . .
C17 C18 H18 119.5 . .
C20 C19 C18 120.1(3) . .
C20 C19 H19 119.9 . .
C18 C19 H19 119.9 . .
C19 C20 C21 121.4(3) . .
C19 C20 H20 119.3 . .
C21 C20 H20 119.3 . .
C20 C21 C16 118.1(3) . .
C20 C21 C22 119.6(3) . .
C16 C21 C22 122.2(3) . .
C24 C22 C21 111.5(3) . .
C24 C22 C23 110.0(4) . .
C21 C22 C23 112.5(4) . .
C24 C22 H22 107.6 . .
C21 C22 H22 107.6 . .
C23 C22 H22 107.6 . .
C22 C23 H23A 109.5 . .
C22 C23 H23B 109.5 . .
H23A C23 H23B 109.5 . .
C22 C23 H23C 109.5 . .
H23A C23 H23C 109.5 . .
H23B C23 H23C 109.5 . .
C22 C24 H24A 109.5 . .
C22 C24 H24B 109.5 . .
H24A C24 H24B 109.5 . .
C22 C24 H24C 109.5 . .
H24A C24 H24C 109.5 . .
H24B C24 H24C 109.5 . .
C26 C25 C27 110.6(4) . .
C26 C25 C17 110.8(3) . .
C27 C25 C17 113.3(3) . .
C26 C25 H25 107.3 . .
C27 C25 H25 107.3 . .
C17 C25 H25 107.3 . .
C25 C26 H26A 109.5 . .
C25 C26 H26B 109.5 . .
H26A C26 H26B 109.5 . .
C25 C26 H26C 109.5 . .
H26A C26 H26C 109.5 . .
H26B C26 H26C 109.5 . .
C25 C27 H27A 109.5 . .
C25 C27 H27B 109.5 . .
H27A C27 H27B 109.5 . .
C25 C27 H27C 109.5 . .
H27A C27 H27C 109.5 . .
H27B C27 H27C 109.5 . .
C30 C28 C29 130.2(10) 5 .
C30 C28 H28 114.9 5 .
C29 C28 H28 114.9 . .
C28 C30 C29 116.5(14) 5 .
C28 C30 H30 121.7 5 .
C29 C30 H30 121.7 . .
C30 C29 C28 112.9(12) . .
C30 C29 H29 123.6 . .
C28 C29 H29 123.6 . .

loop_
_geom_bond_atom_site_label_1
_geom_bond_atom_site_label_2
_geom_bond_distance
_geom_bond_site_symmetry_2
N1 C1 1.422(3) .
N1 C4 1.437(3) .
N1 H1 0.8600 .
N2 C2 1.423(3) .
N2 C16 1.434(3) .
N2 H2 0.74(3) .
C1 C3 1.387(3) .
C1 C2 1.399(3) 7
C2 C3 1.386(3) .
C2 C1 1.399(3) 7
C3 H3 0.9300 .
C4 C9 1.398(4) .
C4 C5 1.401(4) .
C5 C6 1.395(4) .
C5 C10 1.517(4) .
C6 C7 1.367(4) .
C6 H6 0.9300 .
C7 C8 1.371(4) .
C7 H7 0.9300 .
C8 C9 1.396(4) .
C8 H8 0.9300 .
C9 C13 1.518(4) .
C10 C12 1.484(5) .
C10 C11 1.503(5) .
C10 H10 0.9800 .
C11 H11A 0.9600 .
C11 H11B 0.9600 .
C11 H11C 0.9600 .
C12 H12A 0.9600 .
C12 H12B 0.9600 .
C12 H12C 0.9600 .
C13 C15 1.520(5) .
C13 C14 1.529(4) .
C13 H13 0.9800 .
C14 H14A 0.9600 .
C14 H14B 0.9600 .
C14 H14C 0.9600 .
C15 H15A 0.9600 .
C15 H15B 0.9600 .
C15 H15C 0.9600 .
C16 C17 1.397(4) .
C16 C21 1.397(4) .
C17 C18 1.390(4) .
C17 C25 1.520(4) .
C18 C19 1.373(5) .
C18 H18 0.9300 .
C19 C20 1.365(5) .
C19 H19 0.9300 .
C20 C21 1.389(4) .
C20 H20 0.9300 .
C21 C22 1.516(5) .
C22 C24 1.512(5) .
C22 C23 1.524(5) .
C22 H22 0.9800 .
C23 H23A 0.9600 .
C23 H23B 0.9600 .
C23 H23C 0.9600 .
C24 H24A 0.9600 .
C24 H24B 0.9600 .
C24 H24C 0.9600 .
C25 C26 1.498(5) .
C25 C27 1.513(5) .
C25 H25 0.9800 .
C26 H26A 0.9600 .
C26 H26B 0.9600 .
C26 H26C 0.9600 .
C27 H27A 0.9600 .
C27 H27B 0.9600 .
C27 H27C 0.9600 .
C28 C30 1.271(12) 5
C28 C29 1.360(9) .
C28 H28 0.9300 .
C30 C28 1.271(12) 5
C30 C29 1.280(8) .
C30 H30 0.9300 .
C29 H29 0.9300 .
